data_4120816
loop_
_publ_author_name
'Tomoya Miura'
'Takamasa Tanaka'
'Kentaro Hiraga'
'Scott G. Stewart'
'Masahiro Murakami'

_publ_contact_author_address
;
Department of Synthetic Chemistry and Biological Chemistry,
Graduate School of Engineering, Kyoto University,
;
_publ_contact_author_email ' suginome_at_sbchem.kyoto-u.ac.jp '
_publ_contact_author_fax ' +81-75-383-2722 '
_publ_contact_author_name ' Michinori Suginome '
_publ_contact_author_phone ' +81-75-383-2750 '
_publ_section_title
;
 Stereoselective Synthesis of 2,3-Dihydropyrroles from Terminal Alkynes,
 Azides, and \a,\b-Unsaturated Aldehydes via N-Sulfonyl-1,2,3-triazoles
;
_journal_name_full 'Journal of the American Chemical Society'
_journal_page_first 13652
_journal_page_last 13655
_journal_paper_doi 10.1021/ja407166r
_journal_volume 135
_journal_year 2013
_chemical_formula_sum 'C13 H15 N O3 S'
_chemical_formula_weight 265.32
_chemical_name_systematic
; 
 ? 
;
_space_group_IT_number 14
_symmetry_cell_setting monoclinic
_symmetry_space_group_name_Hall '-P 2yn'
_symmetry_space_group_name_H-M 'P 1 21/n 1'
_atom_sites_solution_hydrogens geom
_atom_sites_solution_primary direct
_atom_sites_solution_secondary difmap
_audit_creation_method SHELXL-97
_cell_angle_alpha 90.00
_cell_angle_beta 93.5718(9)
_cell_angle_gamma 90.00
_cell_formula_units_Z 4
_cell_length_a 5.6081(2)
_cell_length_b 10.3356(3)
_cell_length_c 21.8076(5)
_cell_measurement_temperature 296(2)
_cell_measurement_theta_max 27.48
_cell_measurement_theta_min 3.43
_cell_volume 1261.58(6)
_computing_cell_refinement PROCESS-AUTO
_computing_data_collection PROCESS-AUTO
_computing_data_reduction 'Yadokari-XG (Wakita, 2000)'
_computing_molecular_graphics 'Yadokari-XG (Wakita, 2000)'
_computing_publication_material 'Yadokari-XG (Wakita, 2000)'
_computing_structure_refinement 'SHELXL-97 (Sheldrick, 1997)'
_computing_structure_solution 'SHELXS-97 (Sheldrick, 1990)'
_diffrn_ambient_temperature 296(2)
_diffrn_measured_fraction_theta_full 0.998
_diffrn_measured_fraction_theta_max 0.998
_diffrn_radiation_monochromator graphite
_diffrn_radiation_source 'fine-focus sealed tube'
_diffrn_radiation_type MoK\a
_diffrn_radiation_wavelength 0.71075
_diffrn_reflns_av_R_equivalents 0.0199
_diffrn_reflns_av_sigmaI/netI 0.0163
_diffrn_reflns_limit_h_max 7
_diffrn_reflns_limit_h_min -6
_diffrn_reflns_limit_k_max 13
_diffrn_reflns_limit_k_min -13
_diffrn_reflns_limit_l_max 28
_diffrn_reflns_limit_l_min -28
_diffrn_reflns_number 12037
_diffrn_reflns_theta_full 27.48
_diffrn_reflns_theta_max 27.48
_diffrn_reflns_theta_min 3.43
_exptl_absorpt_coefficient_mu 0.256
_exptl_absorpt_correction_T_max 0.9505
_exptl_absorpt_correction_T_min 0.9045
_exptl_absorpt_correction_type multi-scan
_exptl_absorpt_process_details
;
    Higashi, T. (1995). Program for Absorption Correction.
    Rigaku Corporation, Tokyo, Japan.
;
_exptl_crystal_density_diffrn 1.397
_exptl_crystal_F_000 560
_exptl_crystal_size_max 0.40
_exptl_crystal_size_mid 0.40
_exptl_crystal_size_min 0.20
_refine_diff_density_max 0.344
_refine_diff_density_min -0.576
_refine_diff_density_rms 0.141
_refine_ls_extinction_method none
_refine_ls_goodness_of_fit_ref 1.221
_refine_ls_hydrogen_treatment constr
_refine_ls_matrix_type full
_refine_ls_number_parameters 165
_refine_ls_number_reflns 2890
_refine_ls_number_restraints 0
_refine_ls_restrained_S_all 1.221
_refine_ls_R_factor_all 0.0376
_refine_ls_R_factor_gt 0.0356
_refine_ls_shift/su_max 0.000
_refine_ls_shift/su_mean 0.000
_refine_ls_structure_factor_coef Fsqd
_refine_ls_weighting_details 'calc w=1/[\s^2^(Fo^2^)+(0.0568P)^2^+0.6268P] where P=(Fo^2^+2Fc^2^)/3'
_refine_ls_weighting_scheme calc
_refine_ls_wR_factor_gt 0.1056
_refine_ls_wR_factor_ref 0.1070
_reflns_number_gt 2713
_reflns_number_total 2890
_reflns_threshold_expression >2\s(I)
_cod_data_source_file ja407166r_si_001.cif
_cod_data_source_block 1
_cod_original_sg_symbol_Hall -p_2yn
_cod_database_code 4120816

loop_
_symmetry_equiv_pos_as_xyz
'x, y, z'
'-x+1/2, y+1/2, -z+1/2'
'-x, -y, -z'
'x-1/2, -y-1/2, z-1/2'

loop_
_atom_site_label
_atom_site_type_symbol
_atom_site_fract_x
_atom_site_fract_y
_atom_site_fract_z
_atom_site_U_iso_or_equiv
_atom_site_adp_type
_atom_site_occupancy
_atom_site_symmetry_multiplicity
_atom_site_calc_flag
_atom_site_refinement_flags
S1 S 0.42866(6) 0.22846(3) 0.233397(14) 0.00931(12) Uani 1 1 d .
O2 O 0.56707(19) 0.25120(11) 0.29002(5) 0.0161(2) Uani 1 1 d .
O3 O 0.85080(19) 0.22260(11) 0.10159(5) 0.0169(2) Uani 1 1 d .
O4 O 0.41380(19) 0.10017(10) 0.20808(5) 0.0162(2) Uani 1 1 d .
N5 N 0.5486(2) 0.31896(11) 0.18199(5) 0.0102(2) Uani 1 1 d .
C6 C 0.2867(3) 0.18312(14) -0.07155(6) 0.0133(3) Uani 1 1 d .
H1 H 0.1388 0.2043 -0.0906 0.016 Uiso 1 1 calc R
C7 C 0.7313(2) 0.12117(13) -0.01528(6) 0.0122(3) Uani 1 1 d .
H2 H 0.8803 0.1008 0.0033 0.015 Uiso 1 1 calc R
C8 C 0.5719(2) 0.19662(13) 0.01621(6) 0.0101(3) Uani 1 1 d .
C9 C 0.6251(2) 0.44774(13) 0.19605(6) 0.0121(3) Uani 1 1 d .
H3 H 0.6918 0.4738 0.2342 0.015 Uiso 1 1 calc R
C10 C 0.1376(2) 0.28647(14) 0.24084(7) 0.0137(3) Uani 1 1 d .
H4 H 0.0633 0.2378 0.2719 0.021 Uiso 1 1 calc R
H5 H 0.0463 0.2772 0.2024 0.021 Uiso 1 1 calc R
H6 H 0.1441 0.3762 0.2523 0.021 Uiso 1 1 calc R
C11 C 0.4646(2) 0.31333(13) 0.11629(6) 0.0092(3) Uani 1 1 d .
H15 H 0.3067 0.2727 0.1111 0.011 Uiso 1 1 calc R
C12 C 0.3480(3) 0.22704(13) -0.01222(6) 0.0120(3) Uani 1 1 d .
H7 H 0.2403 0.2765 0.0085 0.014 Uiso 1 1 calc R
C13 C 0.4542(2) 0.45859(13) 0.09517(6) 0.0118(3) Uani 1 1 d .
H8 H 0.5396 0.4691 0.0576 0.014 Uiso 1 1 calc R
C14 C 0.6479(3) 0.24013(13) 0.08000(6) 0.0104(3) Uani 1 1 d .
C15 C 0.4463(3) 0.10771(14) -0.10237(6) 0.0140(3) Uani 1 1 d .
H9 H 0.4045 0.0781 -0.1419 0.017 Uiso 1 1 calc R
C16 C 0.5897(3) 0.52570(13) 0.14824(6) 0.0136(3) Uani 1 1 d .
H10 H 0.6416 0.6111 0.1474 0.016 Uiso 1 1 calc R
C17 C 0.6690(3) 0.07645(14) -0.07413(6) 0.0146(3) Uani 1 1 d .
H11 H 0.7754 0.0258 -0.0947 0.018 Uiso 1 1 calc R
C18 C 0.2004(3) 0.51310(15) 0.08528(7) 0.0189(3) Uani 1 1 d .
H12 H 0.1168 0.5012 0.1220 0.028 Uiso 1 1 calc R
H13 H 0.1173 0.4685 0.0518 0.028 Uiso 1 1 calc R
H14 H 0.2084 0.6037 0.0759 0.028 Uiso 1 1 calc R

loop_
_atom_site_aniso_label
_atom_site_aniso_U_11
_atom_site_aniso_U_22
_atom_site_aniso_U_33
_atom_site_aniso_U_23
_atom_site_aniso_U_13
_atom_site_aniso_U_12
S1 0.01075(19) 0.01003(19) 0.00713(19) 0.00115(10) 0.00037(12) 0.00171(11)
O2 0.0165(5) 0.0226(5) 0.0089(5) 0.0019(4) -0.0031(4) 0.0023(4)
O3 0.0112(5) 0.0244(6) 0.0148(5) -0.0049(4) -0.0016(4) 0.0032(4)
O4 0.0232(5) 0.0096(5) 0.0160(5) 0.0005(4) 0.0036(4) 0.0016(4)
N5 0.0119(5) 0.0117(6) 0.0070(5) -0.0006(4) 0.0000(4) -0.0017(4)
C6 0.0142(6) 0.0151(6) 0.0103(6) 0.0017(5) -0.0011(5) -0.0022(5)
C7 0.0120(6) 0.0115(6) 0.0133(7) 0.0001(5) 0.0013(5) -0.0005(5)
C8 0.0118(6) 0.0100(6) 0.0085(6) 0.0005(5) 0.0012(5) -0.0019(5)
C9 0.0102(6) 0.0133(6) 0.0128(6) -0.0038(5) 0.0006(5) -0.0018(5)
C10 0.0105(6) 0.0173(7) 0.0135(7) -0.0004(5) 0.0023(5) 0.0012(5)
C11 0.0096(6) 0.0111(6) 0.0069(6) 0.0000(5) -0.0001(4) -0.0005(5)
C12 0.0123(7) 0.0135(6) 0.0103(6) -0.0005(5) 0.0016(5) 0.0003(5)
C13 0.0144(6) 0.0115(6) 0.0097(6) 0.0011(5) 0.0017(5) 0.0011(5)
C14 0.0112(6) 0.0101(6) 0.0100(6) -0.0001(5) 0.0013(5) -0.0013(5)
C15 0.0195(7) 0.0141(6) 0.0084(6) -0.0006(5) 0.0012(5) -0.0042(5)
C16 0.0138(6) 0.0117(6) 0.0156(7) -0.0021(5) 0.0030(5) -0.0020(5)
C17 0.0174(7) 0.0130(6) 0.0138(7) -0.0024(5) 0.0048(5) -0.0003(5)
C18 0.0183(7) 0.0175(7) 0.0203(7) 0.0020(6) -0.0030(6) 0.0059(6)

loop_
_atom_type_symbol
_atom_type_description
_atom_type_scat_dispersion_real
_atom_type_scat_dispersion_imag
_atom_type_scat_source
C C 0.0033 0.0016 'International Tables Vol C Tables 4.2.6.8 and 6.1.1.4'
H H 0.0000 0.0000 'International Tables Vol C Tables 4.2.6.8 and 6.1.1.4'
N N 0.0061 0.0033 'International Tables Vol C Tables 4.2.6.8 and 6.1.1.4'
O O 0.0106 0.0060 'International Tables Vol C Tables 4.2.6.8 and 6.1.1.4'
S S 0.1246 0.1234 'International Tables Vol C Tables 4.2.6.8 and 6.1.1.4'

loop_
_geom_angle_atom_site_label_1
_geom_angle_atom_site_label_2
_geom_angle_atom_site_label_3
_geom_angle
O2 S1 O4 119.78(6)
O2 S1 N5 105.79(6)
O4 S1 N5 106.30(6)
O2 S1 C10 108.68(7)
O4 S1 C10 108.58(7)
N5 S1 C10 106.99(6)
C9 N5 C11 108.54(11)
C9 N5 S1 121.14(9)
C11 N5 S1 121.37(9)
C15 C6 C12 120.14(13)
C17 C7 C8 120.51(13)
C7 C8 C12 119.38(12)
C7 C8 C14 118.01(12)
C12 C8 C14 122.60(12)
C16 C9 N5 111.75(12)
N5 C11 C14 109.57(11)
N5 C11 C13 104.48(10)
C14 C11 C13 109.50(10)
C6 C12 C8 120.01(13)
C16 C13 C18 110.90(12)
C16 C13 C11 101.90(11)
C18 C13 C11 114.19(11)
O3 C14 C8 121.29(13)
O3 C14 C11 120.90(12)
C8 C14 C11 117.74(12)
C6 C15 C17 120.09(12)
C9 C16 C13 111.55(12)
C7 C17 C15 119.86(13)

loop_
_geom_bond_atom_site_label_1
_geom_bond_atom_site_label_2
_geom_bond_distance
S1 O2 1.4364(11)
S1 O4 1.4367(10)
S1 N5 1.6367(12)
S1 C10 1.7559(14)
O3 C14 1.2175(18)
N5 C9 1.4259(17)
N5 C11 1.4811(16)
C6 C15 1.391(2)
C6 C12 1.3939(19)
C7 C17 1.3881(19)
C7 C8 1.3985(19)
C8 C12 1.4010(19)
C8 C14 1.4984(18)
C9 C16 1.323(2)
C11 C14 1.5354(18)
C11 C13 1.5704(18)
C13 C16 1.5128(19)
C13 C18 1.5331(19)
C15 C17 1.396(2)
